data_7103640
loop_
_publ_author_name
'Tim\'en, \%Asa Sj\"oholm'
'Fischer, Andreas'
'Somfai, Peter'

_publ_section_title
;
 Stereoselective aza-Diels--Alder reactions with 2H-azirines as
 dienophiles furnishing highly functionalized tetrahydropyridines
;
_journal_coden_ASTM CHCOFS
_journal_issue 10
_journal_name_full
;
 Chemical Communications (Cambridge, United Kingdom)
;
_journal_page_first 1150
_journal_page_last 1151
_journal_paper_doi 10.1039/b300849e
_journal_year 2003
_chemical_compound_source 'Local laboratory'
_chemical_formula_moiety 'C24 H32 Br N O2 '
_chemical_formula_sum 'C24 H32 Br N O2'
_chemical_formula_weight 446.429
_space_group_IT_number 19
_symmetry_cell_setting orthorhombic
_symmetry_space_group_name_Hall 'P 2ac 2ab'
_symmetry_space_group_name_H-M 'P 21 21 21'
_atom_sites_solution_primary direct
_atom_sites_solution_secondary difmap
_audit_creation_method maXus
_cell_angle_alpha 90.00
_cell_angle_beta 90.00
_cell_angle_gamma 90.00
_cell_formula_units_Z 4
_cell_length_a 6.5565(12)
_cell_length_b 10.915(2)
_cell_length_c 30.422(5)
_cell_measurement_reflns_used 131
_cell_measurement_temperature 100
_cell_measurement_theta_max 20.02
_cell_measurement_theta_min 3.75
_cell_volume 2177.1(7)
_computing_cell_refinement 'Dirax/lsq (Duisenberg & Schreurs, 1989-2000)'
_computing_data_collection KappaCCD
_computing_data_reduction 'Denzo and Scalepak (Otwinowski & Minor, 1997)'
_computing_structure_refinement 'SHELXL-97 (Sheldrick, 1997)'
_computing_structure_solution 'SHELXS-97 (Sheldrick, 1997)'
_diffrn_measured_fraction_theta_full 0.991
_diffrn_measured_fraction_theta_max 0.991
_diffrn_measurement_device KappaCCD
_diffrn_measurement_method CCD
_diffrn_orient_matrix_type X=UH
_diffrn_orient_matrix_UB_11 0.09438
_diffrn_orient_matrix_UB_12 0.10165
_diffrn_orient_matrix_UB_13 -0.06237
_diffrn_orient_matrix_UB_21 -0.03831
_diffrn_orient_matrix_UB_22 0.06618
_diffrn_orient_matrix_UB_23 0.04989
_diffrn_orient_matrix_UB_31 0.02178
_diffrn_orient_matrix_UB_32 -0.00549
_diffrn_orient_matrix_UB_33 0.02401
_diffrn_radiation_source 'fine-focus sealed tube'
_diffrn_radiation_type ' MoK\a'
_diffrn_radiation_wavelength_id all
_diffrn_reflns_limit_h_max 8
_diffrn_reflns_limit_h_min -8
_diffrn_reflns_limit_k_max 12
_diffrn_reflns_limit_k_min -14
_diffrn_reflns_limit_l_max 39
_diffrn_reflns_limit_l_min -39
_diffrn_reflns_number 17434
_diffrn_reflns_theta_full 27.52
_diffrn_reflns_theta_max 27.52
_diffrn_reflns_theta_min 4.51
_exptl_absorpt_coefficient_mu 1.907
_exptl_absorpt_correction_type none
_exptl_crystal_colour Colourless
_exptl_crystal_density_diffrn 1.362
_exptl_crystal_density_method 'not measured'
_exptl_crystal_description Irregular
_exptl_crystal_size_max 0.25
_exptl_crystal_size_min 0.15
_refine_diff_density_max 0.552
_refine_diff_density_min -0.494
_refine_diff_density_rms 0.100
_refine_ls_abs_structure_details 'Flack H D (1983), Acta Cryst. A39, 876-881'
_refine_ls_abs_structure_Flack -0.007(10)
_refine_ls_extinction_method none
_refine_ls_goodness_of_fit_ref 1.019
_refine_ls_hydrogen_treatment constr
_refine_ls_matrix_type full
_refine_ls_number_parameters 253
_refine_ls_number_reflns 4969
_refine_ls_number_restraints 0
_refine_ls_restrained_S_all 1.019
_refine_ls_R_factor_all 0.0794
_refine_ls_R_factor_gt 0.0471
_refine_ls_shift/su_max 0.000
_refine_ls_shift/su_mean 0.000
_refine_ls_structure_factor_coef Fsqd
_refine_ls_weighting_details 'calc w=1/[\s^2^(Fo^2^)+(0.0365P)^2^+1.3486P] where P=(Fo^2^+2Fc^2^)/3'
_refine_ls_weighting_scheme calc
_refine_ls_wR_factor_gt 0.0833
_refine_ls_wR_factor_ref 0.0931
_reflns_number_gt 3812
_reflns_number_total 4969
_reflns_threshold_expression >2sigma(I)
_cod_data_source_file b300849e.txt
_cod_data_source_block 1
_cod_depositor_comments
;
The following automatic conversions were performed:
'_symmetry_cell_setting' value 'Orthorhombic' changed to 'orthorhombic'
according to '/home/saulius/struct/CIF-dictionaries/cif_core.dic'
dictionary named 'cif_core.dic' version 2.4.1 from 2010-06-29.

Automatic conversion script
Id: cif_fix_enum 1527 2010-12-29 10:47:43Z saulius 
;
_cod_original_sg_symbol_H-M 'P 21 21 21    '
_cod_original_formula_sum 'C24 H32 Br N O2 '
_cod_database_code 7103640

loop_
_symmetry_equiv_pos_as_xyz
'x, y, z'
'-x+1/2, -y, z+1/2'
'x+1/2, -y+1/2, -z'
'-x, y+1/2, -z+1/2'

loop_
_atom_site_label
_atom_site_type_symbol
_atom_site_fract_x
_atom_site_fract_y
_atom_site_fract_z
_atom_site_U_iso_or_equiv
_atom_site_adp_type
_atom_site_occupancy
_atom_site_symmetry_multiplicity
_atom_site_calc_flag
_atom_site_refinement_flags
_atom_site_disorder_assembly
_atom_site_disorder_group
C1 C 0.0358(6) 0.2706(3) 0.15638(11) 0.0143(8) Uani 1 1 d . . .
C2 C 0.1878(6) 0.3611(3) 0.17520(11) 0.0162(8) Uani 1 1 d . . .
C3 C 0.2519(5) 0.3284(4) 0.22193(11) 0.0183(8) Uani 1 1 d . . .
C4 C 0.4098(6) 0.4166(3) 0.23987(12) 0.0252(9) Uani 1 1 d . . .
C5 C 0.3296(6) 0.1962(3) 0.22287(12) 0.0198(9) Uani 1 1 d . . .
C6 C 0.1798(6) 0.1077(3) 0.20188(12) 0.0206(9) Uani 1 1 d . . .
C7 C 0.1241(6) 0.1420(3) 0.15396(10) 0.0140(7) Uani 1 1 d . . .
C8 C -0.0075(6) 0.0422(3) 0.13094(12) 0.0152(8) Uani 1 1 d . . .
C9 C -0.2294(6) 0.0475(4) 0.14750(14) 0.0240(9) Uani 1 1 d . . .
C10 C -0.0148(6) 0.0579(3) 0.08059(12) 0.0214(9) Uani 1 1 d . . .
C11 C 0.0902(6) -0.0822(3) 0.14024(11) 0.0140(8) Uani 1 1 d . . .
C12 C 0.0000(6) -0.1727(4) 0.16619(11) 0.0211(8) Uani 1 1 d . . .
C13 C 0.0988(7) -0.2811(3) 0.17555(12) 0.0233(9) Uani 1 1 d . . .
C14 C 0.2946(7) -0.3027(3) 0.15927(12) 0.0241(9) Uani 1 1 d . . .
C15 C 0.3836(7) -0.2151(3) 0.13304(11) 0.0188(8) Uani 1 1 d . . .
C16 C 0.2837(6) -0.1078(3) 0.12380(12) 0.0171(8) Uani 1 1 d . . .
C17 C -0.1542(6) 0.4034(3) 0.10985(11) 0.0151(8) Uani 1 1 d . . .
C18 C -0.1812(5) 0.4466(3) 0.06228(12) 0.0145(8) Uani 1 1 d . . .
C19 C 0.0181(5) 0.4450(3) 0.03605(13) 0.0177(8) Uani 1 1 d . . .
C20 C -0.0135(6) 0.5039(4) -0.00891(13) 0.0245(9) Uani 1 1 d . . .
C21 C 0.0051(6) 0.6242(4) -0.00591(14) 0.0269(10) Uani 1 1 d . . .
C22 C 0.1536(6) 0.5425(3) 0.05757(12) 0.0237(9) Uani 1 1 d . . .
C23 C -0.2874(6) 0.5732(3) 0.05967(13) 0.0197(9) Uani 1 1 d . . .
C24 C 0.0472(6) 0.6590(3) 0.04119(14) 0.0248(9) Uani 1 1 d . . .
Br1 Br -0.37798(6) 0.32644(3) 0.037300(13) 0.02399(11) Uani 1 1 d . . .
O1 O -0.2421(4) 0.4477(2) 0.14059(8) 0.0240(6) Uani 1 1 d . . .
O2 O -0.0186(3) 0.3125(2) 0.11234(7) 0.0142(5) Uani 1 1 d . . .
N1 N -0.1461(5) 0.6751(3) 0.06504(10) 0.0235(7) Uani 1 1 d . . .
H1 H -0.0891 0.2696 0.1752 0.017 Uiso 1 1 calc R . .
H2A H 0.1264 0.4440 0.1752 0.019 Uiso 1 1 calc R . .
H2B H 0.3102 0.3633 0.1562 0.019 Uiso 1 1 calc R . .
H3 H 0.1283 0.3332 0.2411 0.022 Uiso 1 1 calc R . .
H4A H 0.3520 0.4994 0.2409 0.030 Uiso 1 1 calc R . .
H4B H 0.5300 0.4163 0.2207 0.030 Uiso 1 1 calc R . .
H4C H 0.4495 0.3912 0.2696 0.030 Uiso 1 1 calc R . .
H5A H 0.4614 0.1917 0.2071 0.024 Uiso 1 1 calc R . .
H5B H 0.3539 0.1714 0.2537 0.024 Uiso 1 1 calc R . .
H6A H 0.0536 0.1056 0.2197 0.025 Uiso 1 1 calc R . .
H6B H 0.2395 0.0244 0.2022 0.025 Uiso 1 1 calc R . .
H7 H 0.2550 0.1479 0.1372 0.017 Uiso 1 1 calc R . .
H9A H -0.2899 0.1265 0.1395 0.029 Uiso 1 1 calc R . .
H9B H -0.2314 0.0383 0.1795 0.029 Uiso 1 1 calc R . .
H9C H -0.3082 -0.0190 0.1340 0.029 Uiso 1 1 calc R . .
H10A H -0.0911 -0.0103 0.0676 0.026 Uiso 1 1 calc R . .
H10B H 0.1244 0.0585 0.0689 0.026 Uiso 1 1 calc R . .
H10C H -0.0825 0.1353 0.0734 0.026 Uiso 1 1 calc R . .
H12 H -0.1329 -0.1592 0.1777 0.025 Uiso 1 1 calc R . .
H13 H 0.0334 -0.3413 0.1931 0.028 Uiso 1 1 calc R . .
H14 H 0.3648 -0.3763 0.1662 0.029 Uiso 1 1 calc R . .
H15 H 0.5157 -0.2291 0.1212 0.023 Uiso 1 1 calc R . .
H16 H 0.3487 -0.0489 0.1056 0.021 Uiso 1 1 calc R . .
H19 H 0.0833 0.3622 0.0346 0.021 Uiso 1 1 calc R . .
H20 H -0.0425 0.4605 -0.0352 0.029 Uiso 1 1 calc R . .
H21 H -0.0063 0.6800 -0.0297 0.032 Uiso 1 1 calc R . .
H22A H 0.1511 0.5366 0.0900 0.028 Uiso 1 1 calc R . .
H22B H 0.2963 0.5375 0.0471 0.028 Uiso 1 1 calc R . .
H23A H -0.3563 0.5808 0.0308 0.024 Uiso 1 1 calc R . .
H23B H -0.3932 0.5780 0.0828 0.024 Uiso 1 1 calc R . .
H24 H 0.1371 0.7328 0.0435 0.030 Uiso 1 1 calc R . .
H1N H -0.1739 0.7402 0.0810 0.028 Uiso 1 1 calc R . .

loop_
_atom_site_aniso_label
_atom_site_aniso_U_11
_atom_site_aniso_U_22
_atom_site_aniso_U_33
_atom_site_aniso_U_23
_atom_site_aniso_U_13
_atom_site_aniso_U_12
C1 0.017(2) 0.0117(18) 0.0145(18) -0.0011(14) 0.0011(16) 0.0013(15)
C2 0.020(2) 0.0089(18) 0.0195(18) 0.0003(14) -0.0001(16) -0.0008(14)
C3 0.022(2) 0.0125(17) 0.0204(18) -0.0025(17) -0.0005(16) 0.0018(19)
C4 0.029(3) 0.022(2) 0.025(2) -0.0039(16) 0.000(2) -0.0005(19)
C5 0.023(2) 0.016(2) 0.0199(18) -0.0008(15) -0.0048(16) 0.0030(16)
C6 0.028(2) 0.0139(19) 0.0199(19) -0.0006(15) -0.0032(18) 0.0019(16)
C7 0.0125(17) 0.0128(18) 0.0167(16) -0.0013(12) -0.0019(18) 0.0026(16)
C8 0.010(2) 0.0128(19) 0.023(2) -0.0014(16) -0.0007(17) -0.0006(15)
C9 0.013(2) 0.018(2) 0.041(3) 0.0002(18) -0.0031(19) 0.0019(17)
C10 0.021(2) 0.016(2) 0.027(2) -0.0041(16) -0.0050(18) 0.0054(17)
C11 0.014(2) 0.0123(17) 0.0152(17) -0.0036(13) -0.0014(16) -0.0031(15)
C12 0.023(2) 0.0168(18) 0.0234(19) -0.0051(18) 0.0031(17) -0.004(2)
C13 0.034(3) 0.0126(18) 0.023(2) 0.0015(14) 0.006(2) -0.0049(19)
C14 0.038(2) 0.011(2) 0.023(2) -0.0030(15) -0.0085(19) 0.0028(17)
C15 0.017(2) 0.0162(18) 0.0229(19) -0.0048(14) -0.001(2) 0.0026(18)
C16 0.020(2) 0.0112(19) 0.0196(19) 0.0020(15) -0.0011(18) -0.0026(16)
C17 0.014(2) 0.0103(17) 0.0208(18) -0.0017(14) -0.0024(17) -0.0009(15)
C18 0.0091(19) 0.0124(18) 0.0220(19) -0.0026(15) -0.0043(15) -0.0040(14)
C19 0.0135(18) 0.0199(19) 0.0198(17) -0.0007(18) -0.0030(19) 0.0070(15)
C20 0.015(2) 0.034(2) 0.025(2) 0.0062(18) 0.0001(18) 0.0032(19)
C21 0.019(2) 0.030(2) 0.032(2) 0.0128(18) 0.001(2) -0.0028(18)
C22 0.012(2) 0.031(2) 0.028(2) 0.0062(17) -0.0010(18) 0.0005(18)
C23 0.014(2) 0.017(2) 0.028(2) -0.0027(17) -0.0062(18) 0.0012(17)
C24 0.0177(18) 0.019(2) 0.038(2) 0.009(2) -0.0090(19) -0.0058(15)
Br1 0.0241(2) 0.01624(17) 0.03166(19) 0.00030(18) -0.0108(2) -0.00392(18)
O1 0.0235(16) 0.0248(15) 0.0236(14) -0.0011(12) 0.0056(13) 0.0087(12)
O2 0.0136(13) 0.0111(13) 0.0180(12) 0.0013(11) -0.0010(11) 0.0045(11)
N1 0.0244(19) 0.0109(14) 0.0354(17) -0.0070(15) -0.0026(16) 0.0038(17)

loop_
_atom_type_symbol
_atom_type_description
_atom_type_scat_dispersion_real
_atom_type_scat_dispersion_imag
_atom_type_scat_source
C C 0.0033 0.0016 'International Tables Vol C Tables 4.2.6.8 and 6.1.1.4'
H H 0.0000 0.0000 'International Tables Vol C Tables 4.2.6.8 and 6.1.1.4'
Br Br -0.2901 2.4595 'International Tables Vol C Tables 4.2.6.8 and 6.1.1.4'
N N 0.0061 0.0033 'International Tables Vol C Tables 4.2.6.8 and 6.1.1.4'
O O 0.0106 0.0060 'International Tables Vol C Tables 4.2.6.8 and 6.1.1.4'

loop_
_diffrn_radiation_wavelength
0.71073

loop_
_geom_angle_atom_site_label_1
_geom_angle_atom_site_label_2
_geom_angle_atom_site_label_3
_geom_angle
_geom_angle_site_symmetry_1
_geom_angle_site_symmetry_3
_geom_angle_publ_flag
O2 C1 C2 107.7(3) . . ?
O2 C1 C7 109.7(3) . . ?
C2 C1 C7 111.7(3) . . ?
C1 C2 C3 112.4(3) . . ?
C4 C3 C2 112.0(3) . . ?
C4 C3 C5 111.4(3) . . ?
C2 C3 C5 109.3(3) . . ?
C6 C5 C3 112.1(3) . . ?
C5 C6 C7 113.2(3) . . ?
C1 C7 C6 105.5(3) . . ?
C1 C7 C8 117.2(3) . . ?
C6 C7 C8 112.6(3) . . ?
C11 C8 C9 111.6(3) . . ?
C11 C8 C10 107.2(3) . . ?
C9 C8 C10 106.9(3) . . ?
C11 C8 C7 107.9(3) . . ?
C9 C8 C7 110.5(3) . . ?
C10 C8 C7 112.7(3) . . ?
C16 C11 C12 116.6(3) . . ?
C16 C11 C8 119.6(3) . . ?
C12 C11 C8 123.8(3) . . ?
C13 C12 C11 121.6(4) . . ?
C12 C13 C14 120.3(3) . . ?
C15 C14 C13 118.6(4) . . ?
C16 C15 C14 120.7(4) . . ?
C15 C16 C11 122.2(4) . . ?
O1 C17 O2 125.1(3) . . ?
O1 C17 C18 123.8(3) . . ?
O2 C17 C18 111.1(3) . . ?
C19 C18 C17 113.0(3) . . ?
C19 C18 C23 111.6(3) . . ?
C17 C18 C23 112.0(3) . . ?
C19 C18 Br1 110.3(2) . . ?
C17 C18 Br1 103.4(2) . . ?
C23 C18 Br1 106.1(2) . . ?
C20 C19 C18 110.2(3) . . ?
C20 C19 C22 99.7(3) . . ?
C18 C19 C22 105.3(3) . . ?
C21 C20 C19 110.2(4) . . ?
C20 C21 C24 109.5(4) . . ?
C24 C22 C19 100.0(3) . . ?
N1 C23 C18 112.9(3) . . ?
N1 C24 C21 109.9(3) . . ?
N1 C24 C22 109.3(3) . . ?
C21 C24 C22 100.5(3) . . ?
C17 O2 C1 116.6(3) . . ?
C23 N1 C24 113.7(3) . . ?
O2 C1 H1 109.2 . . ?
C2 C1 H1 109.2 . . ?
C7 C1 H1 109.2 . . ?
C1 C2 H2A 109.1 . . ?
C3 C2 H2A 109.1 . . ?
C1 C2 H2B 109.1 . . ?
C3 C2 H2B 109.1 . . ?
H2A C2 H2B 107.9 . . ?
C4 C3 H3 108.0 . . ?
C2 C3 H3 108.0 . . ?
C5 C3 H3 108.0 . . ?
C3 C4 H4A 109.5 . . ?
C3 C4 H4B 109.5 . . ?
H4A C4 H4B 109.5 . . ?
C3 C4 H4C 109.5 . . ?
H4A C4 H4C 109.5 . . ?
H4B C4 H4C 109.5 . . ?
C6 C5 H5A 109.2 . . ?
C3 C5 H5A 109.2 . . ?
C6 C5 H5B 109.2 . . ?
C3 C5 H5B 109.2 . . ?
H5A C5 H5B 107.9 . . ?
C5 C6 H6A 108.9 . . ?
C7 C6 H6A 108.9 . . ?
C5 C6 H6B 108.9 . . ?
C7 C6 H6B 108.9 . . ?
H6A C6 H6B 107.7 . . ?
C1 C7 H7 107.0 . . ?
C6 C7 H7 107.0 . . ?
C8 C7 H7 107.0 . . ?
C8 C9 H9A 109.5 . . ?
C8 C9 H9B 109.5 . . ?
H9A C9 H9B 109.5 . . ?
C8 C9 H9C 109.5 . . ?
H9A C9 H9C 109.5 . . ?
H9B C9 H9C 109.5 . . ?
C8 C10 H10A 109.5 . . ?
C8 C10 H10B 109.5 . . ?
H10A C10 H10B 109.5 . . ?
C8 C10 H10C 109.5 . . ?
H10A C10 H10C 109.5 . . ?
H10B C10 H10C 109.5 . . ?
C13 C12 H12 119.2 . . ?
C11 C12 H12 119.2 . . ?
C12 C13 H13 119.9 . . ?
C14 C13 H13 119.9 . . ?
C15 C14 H14 120.7 . . ?
C13 C14 H14 120.7 . . ?
C16 C15 H15 119.7 . . ?
C14 C15 H15 119.7 . . ?
C15 C16 H16 118.9 . . ?
C11 C16 H16 118.9 . . ?
C20 C19 H19 113.5 . . ?
C18 C19 H19 113.5 . . ?
C22 C19 H19 113.5 . . ?
C21 C20 H20 124.9 . . ?
C19 C20 H20 124.9 . . ?
C20 C21 H21 125.3 . . ?
C24 C21 H21 125.3 . . ?
C24 C22 H22A 111.8 . . ?
C19 C22 H22A 111.8 . . ?
C24 C22 H22B 111.8 . . ?
C19 C22 H22B 111.8 . . ?
H22A C22 H22B 109.5 . . ?
N1 C23 H23A 109.0 . . ?
C18 C23 H23A 109.0 . . ?
N1 C23 H23B 109.0 . . ?
C18 C23 H23B 109.0 . . ?
H23A C23 H23B 107.8 . . ?
N1 C24 H24 112.2 . . ?
C21 C24 H24 112.2 . . ?
C22 C24 H24 112.2 . . ?
C23 N1 H1N 123.2 . . ?
C24 N1 H1N 123.2 . . ?

loop_
_geom_bond_atom_site_label_1
_geom_bond_atom_site_label_2
_geom_bond_distance
_geom_bond_site_symmetry_2
_geom_bond_publ_flag
C1 O2 1.460(4) . ?
C1 C2 1.515(5) . ?
C1 C7 1.520(5) . ?
C2 C3 1.525(5) . ?
C3 C4 1.516(5) . ?
C3 C5 1.530(5) . ?
C5 C6 1.519(5) . ?
C6 C7 1.549(5) . ?
C7 C8 1.556(5) . ?
C8 C11 1.528(5) . ?
C8 C9 1.541(5) . ?
C8 C10 1.542(5) . ?
C11 C16 1.392(5) . ?
C11 C12 1.396(5) . ?
C12 C13 1.379(5) . ?
C13 C14 1.396(6) . ?
C14 C15 1.375(5) . ?
C15 C16 1.371(5) . ?
C17 O1 1.200(4) . ?
C17 O2 1.335(4) . ?
C17 C18 1.532(5) . ?
C18 C19 1.531(5) . ?
C18 C23 1.549(5) . ?
C18 Br1 1.991(3) . ?
C19 C20 1.526(5) . ?
C19 C22 1.533(5) . ?
C20 C21 1.321(6) . ?
C21 C24 1.508(6) . ?
C22 C24 1.533(5) . ?
C23 N1 1.456(5) . ?
C24 N1 1.471(5) . ?
C1 H1 1.0000 . ?
C2 H2A 0.9900 . ?
C2 H2B 0.9900 . ?
C3 H3 1.0000 . ?
C4 H4A 0.9800 . ?
C4 H4B 0.9800 . ?
C4 H4C 0.9800 . ?
C5 H5A 0.9900 . ?
C5 H5B 0.9900 . ?
C6 H6A 0.9900 . ?
C6 H6B 0.9900 . ?
C7 H7 1.0000 . ?
C9 H9A 0.9800 . ?
C9 H9B 0.9800 . ?
C9 H9C 0.9800 . ?
C10 H10A 0.9800 . ?
C10 H10B 0.9800 . ?
C10 H10C 0.9800 . ?
C12 H12 0.9500 . ?
C13 H13 0.9500 . ?
C14 H14 0.9500 . ?
C15 H15 0.9500 . ?
C16 H16 0.9500 . ?
C19 H19 1.0000 . ?
C20 H20 0.9500 . ?
C21 H21 0.9500 . ?
C22 H22A 0.9900 . ?
C22 H22B 0.9900 . ?
C23 H23A 0.9900 . ?
C23 H23B 0.9900 . ?
C24 H24 1.0000 . ?
N1 H1N 0.8800 . ?

loop_
_cod_related_entry_id
_cod_related_entry_database
_cod_related_entry_code
1 ChemSpider 21198907
